data_2016418
loop_
_publ_author_name
'Yong Wang'
'Dong-Xia Zhu'
'Zhong-Min Su'
'Kui-Zhan Shao'
'Ya-Hui Zhao'

_publ_section_title
;
 A novel two-dimensional zinc(II) coordination polymer with
 6-mercaptonicotinic acid
;
_journal_coeditor_code SQ3111
_journal_issue 1
_journal_name_full 'Acta Crystallographica Section C'
_journal_page_first m70
_journal_page_last m72
_journal_paper_doi 10.1107/S0108270107063962
_journal_volume 64
_journal_year 2008
_chemical_formula_iupac '[Zn (C6 H4 N O2 S)2]'
_chemical_formula_moiety 'C12 H8 N2 O4 S2 Zn'
_chemical_formula_sum 'C12 H8 N2 O4 S2 Zn'
_chemical_formula_weight 373.69
_chemical_name_systematic
;
poly[bis(\m-6-mercaptonicotinato-\k^2^S:O)zinc(II)]
;
_space_group_IT_number 13
_symmetry_cell_setting monoclinic
_symmetry_space_group_name_Hall '-P 2yc'
_symmetry_space_group_name_H-M 'P 1 2/c 1'
_atom_sites_solution_hydrogens geom
_atom_sites_solution_primary direct
_atom_sites_solution_secondary difmap
_audit_creation_method SHELXL-97
_cell_angle_alpha 90.00
_cell_angle_beta 106.2830(10)
_cell_angle_gamma 90.00
_cell_formula_units_Z 4
_cell_length_a 13.4079(8)
_cell_length_b 6.5765(4)
_cell_length_c 16.0390(9)
_cell_measurement_reflns_used 7030
_cell_measurement_temperature 293(2)
_cell_measurement_theta_max 28.30
_cell_measurement_theta_min 1.62
_cell_volume 1357.54(14)
_computing_cell_refinement 'SAINT (Bruker, 2004)'
_computing_data_collection 'APEX2 (Bruker, 2004)'
_computing_data_reduction 'SAINT (Bruker, 2004)'
_computing_molecular_graphics 'SHELXTL-Plus (Sheldrick, 1990)'
_computing_publication_material 'program (reference)?'
_computing_structure_refinement 'SHELXL97 (Sheldrick, 1997)'
_computing_structure_solution 'SHELXS97 (Sheldrick, 1997)'
_diffrn_ambient_temperature 293(2)
_diffrn_measured_fraction_theta_full 0.997
_diffrn_measured_fraction_theta_max 0.944
_diffrn_measurement_device_type 'Bruker SMART APEXII CCD'
_diffrn_measurement_method '\f and \w'
_diffrn_radiation_monochromator graphite
_diffrn_radiation_source 'fine-focus sealed tube'
_diffrn_radiation_type MoK\a
_diffrn_radiation_wavelength 0.71073
_diffrn_reflns_av_R_equivalents 0.0370
_diffrn_reflns_av_sigmaI/netI 0.0465
_diffrn_reflns_limit_h_max 17
_diffrn_reflns_limit_h_min -15
_diffrn_reflns_limit_k_max 8
_diffrn_reflns_limit_k_min -7
_diffrn_reflns_limit_l_max 20
_diffrn_reflns_limit_l_min -21
_diffrn_reflns_number 8024
_diffrn_reflns_theta_full 25.00
_diffrn_reflns_theta_max 28.42
_diffrn_reflns_theta_min 1.58
_diffrn_standards_interval_time 10
_diffrn_standards_number 283
_exptl_absorpt_coefficient_mu 2.132
_exptl_absorpt_correction_T_max 0.7545
_exptl_absorpt_correction_T_min 0.6398
_exptl_absorpt_correction_type multi-scan
_exptl_absorpt_process_details '(SADABS; Bruker, 2004)'
_exptl_crystal_colour colorless
_exptl_crystal_density_diffrn 1.828
_exptl_crystal_density_method 'not measured'
_exptl_crystal_description block
_exptl_crystal_F_000 752
_exptl_crystal_size_max 0.23
_exptl_crystal_size_mid 0.19
_exptl_crystal_size_min 0.14
_refine_diff_density_max 0.372
_refine_diff_density_min -0.418
_refine_ls_extinction_method none
_refine_ls_goodness_of_fit_ref 1.000
_refine_ls_hydrogen_treatment constr
_refine_ls_matrix_type full
_refine_ls_number_parameters 191
_refine_ls_number_reflns 3222
_refine_ls_number_restraints 0
_refine_ls_restrained_S_all 1.000
_refine_ls_R_factor_all 0.0474
_refine_ls_R_factor_gt 0.0336
_refine_ls_shift/su_max 0.001
_refine_ls_shift/su_mean 0.000
_refine_ls_structure_factor_coef Fsqd
_refine_ls_weighting_details 'calc w=1/[\s^2^(Fo^2^)+(0.0499P)^2^] where P=(Fo^2^+2Fc^2^)/3'
_refine_ls_weighting_scheme calc
_refine_ls_wR_factor_gt 0.0851
_refine_ls_wR_factor_ref 0.0942
_reflns_number_gt 2531
_reflns_number_total 3222
_reflns_threshold_expression >2sigma(I)
_cod_data_source_file sq3111.cif
_cod_data_source_block I
_cod_depositor_comments
;
The following automatic conversions were performed:
'_symmetry_cell_setting' value 'Monoclinic' changed to 'monoclinic'
according to '/home/saulius/struct/CIF-dictionaries/cif_core.dic'
dictionary named 'cif_core.dic' version 2.4.1 from 2010-06-29.

Automatic conversion script
Id: cif_fix_enum 1527 2010-12-29 10:47:43Z saulius 

The following automatic conversions were performed:

'_symmetry_cell_setting' value 'Monoclinic' changed to 'monoclinic'
according to /home/saulius/struct/CIF-dictionaries/cif_core.dic
dictionary named 'cif_core.dic' version 2.4.1 from 2010-06-29.

Automatic conversion script
Id: cif_fix_values 1715 2011-07-08 13:25:40Z adriana 
;
_cod_original_sg_symbol_H-M P2/c
_cod_database_code 2016418
_cod_database_fobs_code 2016418

loop_
_symmetry_equiv_pos_as_xyz
'x, y, z'
'-x, y, -z+1/2'
'-x, -y, -z'
'x, -y, z-1/2'

loop_
_atom_site_type_symbol
_atom_site_label
_atom_site_fract_x
_atom_site_fract_y
_atom_site_fract_z
_atom_site_U_iso_or_equiv
_atom_site_adp_type
_atom_site_calc_flag
_atom_site_refinement_flags
_atom_site_occupancy
Zn Zn1 0.5000 -0.34394(6) 0.7500 0.02530(13) Uani d S 1
Zn Zn2 0.0000 0.21258(6) 0.2500 0.02685(13) Uani d S 1
S S1 0.43938(6) -0.52761(10) 0.62292(4) 0.03456(19) Uani d . 1
S S2 0.96122(6) 0.60438(12) 0.86184(5) 0.0372(2) Uani d . 1
O O1 0.09182(14) 0.0180(3) 0.32820(12) 0.0341(5) Uani d . 1
O O2 0.22106(16) 0.2440(3) 0.36875(13) 0.0369(5) Uani d . 1
O O3 0.62239(15) -0.1658(3) 0.76481(13) 0.0344(5) Uani d . 1
O O4 0.56008(15) 0.0335(3) 0.64862(13) 0.0381(5) Uani d . 1
N N1 0.38953(17) -0.1566(3) 0.55170(14) 0.0265(5) Uani d . 1
H H1 0.4491 -0.1199 0.5847 0.032 Uiso calc R 1
N N2 0.79097(16) 0.4525(3) 0.74755(14) 0.0274(5) Uani d . 1
H H2 0.7918 0.5632 0.7193 0.033 Uiso calc R 1
C C1 0.1796(2) 0.0782(4) 0.37571(16) 0.0274(6) Uani d . 1
C C2 0.23661(19) -0.0677(4) 0.44346(15) 0.0236(5) Uani d . 1
C C3 0.1986(2) -0.2630(4) 0.45163(18) 0.0302(6) Uani d . 1
H H3 0.1323 -0.2988 0.4184 0.036 Uiso calc R 1
C C4 0.2577(2) -0.4014(4) 0.50771(17) 0.0313(6) Uani d . 1
H H4 0.2314 -0.5305 0.5123 0.038 Uiso calc R 1
C C5 0.3580(2) -0.3503(4) 0.55854(16) 0.0264(6) Uani d . 1
C C6 0.3333(2) -0.0187(4) 0.49645(15) 0.0261(5) Uani d . 1
H H6 0.3600 0.1110 0.4940 0.031 Uiso calc R 1
C C7 0.6236(2) -0.0083(4) 0.71967(17) 0.0266(6) Uani d . 1
C C8 0.7101(2) 0.1385(4) 0.75667(17) 0.0243(5) Uani d . 1
C C9 0.7883(2) 0.0983(4) 0.83314(17) 0.0308(6) Uani d . 1
H H9 0.7878 -0.0236 0.8624 0.037 Uiso calc R 1
C C10 0.8657(2) 0.2366(4) 0.86529(19) 0.0328(6) Uani d . 1
H H10 0.9173 0.2080 0.9162 0.039 Uiso calc R 1
C C11 0.8679(2) 0.4216(4) 0.82207(16) 0.0269(6) Uani d . 1
C C12 0.7140(2) 0.3202(4) 0.71574(17) 0.0258(6) Uani d . 1
H H12 0.6624 0.3518 0.6652 0.031 Uiso calc R 1

loop_
_atom_site_aniso_label
_atom_site_aniso_U_11
_atom_site_aniso_U_22
_atom_site_aniso_U_33
_atom_site_aniso_U_12
_atom_site_aniso_U_13
_atom_site_aniso_U_23
Zn1 0.0258(2) 0.0236(2) 0.0238(2) 0.000 0.00250(18) 0.000
Zn2 0.0208(2) 0.0254(2) 0.0292(2) 0.000 -0.00152(18) 0.000
S1 0.0449(4) 0.0236(4) 0.0269(3) 0.0092(3) -0.0036(3) -0.0022(3)
S2 0.0365(4) 0.0373(4) 0.0313(4) -0.0139(3) -0.0014(3) 0.0040(3)
O1 0.0256(10) 0.0308(10) 0.0363(10) 0.0035(8) -0.0072(8) 0.0020(9)
O2 0.0400(12) 0.0268(10) 0.0350(11) -0.0014(9) -0.0042(9) 0.0072(9)
O3 0.0322(11) 0.0321(11) 0.0358(11) -0.0077(8) 0.0046(9) 0.0092(9)
O4 0.0295(10) 0.0336(11) 0.0419(11) -0.0067(9) -0.0054(9) 0.0101(9)
N1 0.0210(11) 0.0274(12) 0.0258(11) -0.0004(9) -0.0022(9) 0.0013(9)
N2 0.0283(12) 0.0208(11) 0.0310(11) -0.0008(9) 0.0050(10) 0.0037(9)
C1 0.0288(14) 0.0272(14) 0.0232(12) 0.0076(11) 0.0025(11) -0.0022(11)
C2 0.0222(12) 0.0240(13) 0.0218(12) 0.0011(10) 0.0017(10) 0.0001(10)
C3 0.0239(14) 0.0324(15) 0.0289(14) -0.0054(11) -0.0016(11) -0.0003(12)
C4 0.0357(15) 0.0233(13) 0.0314(14) -0.0068(12) 0.0037(12) 0.0013(12)
C5 0.0309(14) 0.0236(13) 0.0209(12) 0.0021(11) 0.0011(11) -0.0010(10)
C6 0.0293(13) 0.0227(13) 0.0232(12) 0.0000(11) 0.0024(11) 0.0030(11)
C7 0.0219(13) 0.0261(14) 0.0322(14) -0.0002(10) 0.0079(11) -0.0015(11)
C8 0.0227(13) 0.0231(13) 0.0276(13) 0.0000(10) 0.0082(11) 0.0013(11)
C9 0.0309(15) 0.0290(14) 0.0307(14) -0.0004(11) 0.0058(12) 0.0080(12)
C10 0.0262(14) 0.0359(16) 0.0306(14) -0.0024(12) -0.0012(12) 0.0059(12)
C11 0.0231(13) 0.0281(14) 0.0274(13) -0.0014(11) 0.0036(11) 0.0011(11)
C12 0.0221(13) 0.0260(14) 0.0267(13) 0.0005(10) 0.0023(11) 0.0014(11)

loop_
_atom_type_symbol
_atom_type_description
_atom_type_scat_dispersion_real
_atom_type_scat_dispersion_imag
_atom_type_scat_source
C C 0.0033 0.0016 'International Tables Vol C Tables 4.2.6.8 and 6.1.1.4'
H H 0.0000 0.0000 'International Tables Vol C Tables 4.2.6.8 and 6.1.1.4'
N N 0.0061 0.0033 'International Tables Vol C Tables 4.2.6.8 and 6.1.1.4'
O O 0.0106 0.0060 'International Tables Vol C Tables 4.2.6.8 and 6.1.1.4'
S S 0.1246 0.1234 'International Tables Vol C Tables 4.2.6.8 and 6.1.1.4'
Zn Zn 0.2839 1.4301 'International Tables Vol C Tables 4.2.6.8 and 6.1.1.4'

loop_
_geom_angle_atom_site_label_1
_geom_angle_atom_site_label_2
_geom_angle_atom_site_label_3
_geom_angle_site_symmetry_1
_geom_angle_site_symmetry_3
_geom_angle
_geom_angle_publ_flag
O3 Zn1 O3 . 2_656 107.26(12) yes
O3 Zn1 S1 . . 119.38(6) yes
O3 Zn1 S1 2_656 . 97.41(6) yes
O3 Zn1 S1 . 2_656 97.41(6) ?
O3 Zn1 S1 2_656 2_656 119.38(6) ?
S1 Zn1 S1 . 2_656 117.00(4) yes
O1 Zn2 O1 2 . 98.72(11) yes
O1 Zn2 S2 2 4_465 126.23(6) ?
O1 Zn2 S2 . 4_465 94.59(6) yes
O1 Zn2 S2 2 3_666 94.59(6) ?
O1 Zn2 S2 . 3_666 126.23(6) yes
S2 Zn2 S2 4_465 3_666 117.98(4) yes
C5 S1 Zn1 . . 100.44(9) ?
C11 S2 Zn2 . 3_666 111.71(9) ?
C1 O1 Zn2 . . 119.22(17) ?
C7 O3 Zn1 . . 124.05(17) ?
C6 N1 C5 . . 123.9(2) ?
C6 N1 H1 . . 118.0 ?
C5 N1 H1 . . 118.0 ?
C12 N2 C11 . . 123.6(2) ?
C12 N2 H2 . . 118.2 ?
C11 N2 H2 . . 118.2 ?
O2 C1 O1 . . 125.5(2) ?
O2 C1 C2 . . 118.7(2) ?
O1 C1 C2 . . 115.8(2) ?
C6 C2 C3 . . 117.5(2) ?
C6 C2 C1 . . 120.1(2) ?
C3 C2 C1 . . 122.2(2) ?
C4 C3 C2 . . 120.9(2) ?
C4 C3 H3 . . 119.6 ?
C2 C3 H3 . . 119.6 ?
C3 C4 C5 . . 120.5(2) ?
C3 C4 H4 . . 119.8 ?
C5 C4 H4 . . 119.8 ?
N1 C5 C4 . . 116.6(2) ?
N1 C5 S1 . . 121.6(2) ?
C4 C5 S1 . . 121.8(2) ?
N1 C6 C2 . . 120.5(2) ?
N1 C6 H6 . . 119.7 ?
C2 C6 H6 . . 119.7 ?
O4 C7 O3 . . 126.0(2) ?
O4 C7 C8 . . 118.3(2) ?
O3 C7 C8 . . 115.7(2) ?
C12 C8 C9 . . 117.7(2) ?
C12 C8 C7 . . 120.1(2) ?
C9 C8 C7 . . 122.2(2) ?
C10 C9 C8 . . 120.6(2) ?
C10 C9 H9 . . 119.7 ?
C8 C9 H9 . . 119.7 ?
C9 C10 C11 . . 120.6(2) ?
C9 C10 H10 . . 119.7 ?
C11 C10 H10 . . 119.7 ?
N2 C11 C10 . . 116.6(2) ?
N2 C11 S2 . . 121.0(2) ?
C10 C11 S2 . . 122.4(2) ?
N2 C12 C8 . . 120.9(2) ?
N2 C12 H12 . . 119.5 ?
C8 C12 H12 . . 119.5 ?

loop_
_geom_bond_atom_site_label_1
_geom_bond_atom_site_label_2
_geom_bond_site_symmetry_2
_geom_bond_distance
_geom_bond_publ_flag
Zn1 O3 . 1.9757(19) yes
Zn1 O3 2_656 1.9757(19) ?
Zn1 S1 . 2.3119(7) yes
Zn1 S1 2_656 2.3119(7) ?
Zn2 O1 2 1.9648(18) ?
Zn2 O1 . 1.9648(18) yes
Zn2 S2 4_465 2.3367(8) ?
Zn2 S2 3_666 2.3367(8) yes
S1 C5 . 1.728(3) ?
S2 C11 . 1.723(3) ?
S2 Zn2 3_666 2.3367(8) ?
O1 C1 . 1.273(3) ?
O2 C1 . 1.243(3) ?
O3 C7 . 1.266(3) ?
O4 C7 . 1.247(3) ?
N1 C6 . 1.342(3) ?
N1 C5 . 1.356(3) ?
N1 H1 . 0.8600 ?
N2 C12 . 1.337(3) ?
N2 C11 . 1.357(3) ?
N2 H2 . 0.8600 ?
C1 C2 . 1.490(3) ?
C2 C6 . 1.374(3) ?
C2 C3 . 1.401(4) ?
C3 C4 . 1.366(4) ?
C3 H3 . 0.9300 ?
C4 C5 . 1.404(4) ?
C4 H4 . 0.9300 ?
C6 H6 . 0.9300 ?
C7 C8 . 1.497(3) ?
C8 C12 . 1.372(3) ?
C8 C9 . 1.398(4) ?
C9 C10 . 1.367(4) ?
C9 H9 . 0.9300 ?
C10 C11 . 1.404(4) ?
C10 H10 . 0.9300 ?
C12 H12 . 0.9300 ?

loop_
_geom_hbond_atom_site_label_D
_geom_hbond_atom_site_label_H
_geom_hbond_atom_site_label_A
_geom_hbond_site_symmetry_A
_geom_hbond_distance_DH
_geom_hbond_distance_HA
_geom_hbond_distance_DA
_geom_hbond_angle_DHA
N1 H1 O4 . 0.86 1.85 2.686(3) 163.2
N2 H2 O2 3_666 0.86 1.87 2.706(3) 164.0

loop_
_geom_torsion_atom_site_label_1
_geom_torsion_atom_site_label_2
_geom_torsion_atom_site_label_3
_geom_torsion_atom_site_label_4
_geom_torsion_site_symmetry_1
_geom_torsion
O3 Zn1 S1 C5 . -86.43(12)
O3 Zn1 S1 C5 2_656 28.19(12)
S1 Zn1 S1 C5 2_656 156.63(10)
O1 Zn2 O1 C1 2 161.8(2)
S2 Zn2 O1 C1 4_465 -70.4(2)
S2 Zn2 O1 C1 3_666 59.5(2)
O3 Zn1 O3 C7 2_656 -43.26(19)
S1 Zn1 O3 C7 . 66.0(2)
S1 Zn1 O3 C7 2_656 -167.2(2)
Zn2 O1 C1 O2 . -11.3(4)
Zn2 O1 C1 C2 . 170.07(16)
O2 C1 C2 C6 . -0.4(4)
O1 C1 C2 C6 . 178.3(2)
O2 C1 C2 C3 . -175.5(3)
O1 C1 C2 C3 . 3.2(4)
C6 C2 C3 C4 . -2.7(4)
C1 C2 C3 C4 . 172.6(2)
C2 C3 C4 C5 . 0.1(4)
C6 N1 C5 C4 . -3.9(4)
C6 N1 C5 S1 . 173.3(2)
C3 C4 C5 N1 . 3.1(4)
C3 C4 C5 S1 . -174.2(2)
Zn1 S1 C5 N1 . 48.5(2)
Zn1 S1 C5 C4 . -134.3(2)
C5 N1 C6 C2 . 1.4(4)
C3 C2 C6 N1 . 2.0(4)
C1 C2 C6 N1 . -173.4(2)
Zn1 O3 C7 O4 . -17.5(4)
Zn1 O3 C7 C8 . 162.43(17)
O4 C7 C8 C12 . 4.5(4)
O3 C7 C8 C12 . -175.4(2)
O4 C7 C8 C9 . -176.0(3)
O3 C7 C8 C9 . 4.1(4)
C12 C8 C9 C10 . 0.0(4)
C7 C8 C9 C10 . -179.6(3)
C8 C9 C10 C11 . 0.0(4)
C12 N2 C11 C10 . 1.7(4)
C12 N2 C11 S2 . -176.9(2)
C9 C10 C11 N2 . -0.8(4)
C9 C10 C11 S2 . 177.8(2)
Zn2 S2 C11 N2 3_666 -33.3(2)
Zn2 S2 C11 C10 3_666 148.2(2)
C11 N2 C12 C8 . -1.8(4)
C9 C8 C12 N2 . 0.9(4)
C7 C8 C12 N2 . -179.6(2)
